data_4339541
loop_
_publ_author_name
'Liu, Bin'
'Li, Bao-Long'
'Li, Yi-Zhi'
'Chen, Yu'
'Bao, Song-Song'
'Zheng, Li-Min'

_publ_section_title
;
 Lanthanide diruthenium(II,III) compounds showing layered and PtS-type
 open framework structures.
;
_journal_issue 21
_journal_name_full 'Inorganic chemistry'
_journal_page_first 8524
_journal_page_last 8532
_journal_paper_doi 10.1021/ic0621695
_journal_volume 46
_journal_year 2007
_chemical_formula_moiety 'C4 H20 Ho O20 P4 Ru2, 8(H2 O)'
_chemical_formula_sum 'C4 H36 Ho O28 P4 Ru2'
_chemical_formula_weight 1023.28
_chemical_name_systematic
; 
 ? 
;
_space_group_IT_number 15
_symmetry_cell_setting monoclinic
_symmetry_space_group_name_Hall '-C 2yc'
_symmetry_space_group_name_H-M 'C 1 2/c 1'
_atom_sites_solution_hydrogens geom
_atom_sites_solution_primary direct
_atom_sites_solution_secondary difmap
_audit_creation_method SHELXL-97
_cell_angle_alpha 90.00
_cell_angle_beta 94.146(13)
_cell_angle_gamma 90.00
_cell_formula_units_Z 4
_cell_length_a 12.495(18)
_cell_length_b 14.45(2)
_cell_length_c 15.39(2)
_cell_measurement_reflns_used 881
_cell_measurement_temperature 293(2)
_cell_measurement_theta_max 26.13
_cell_measurement_theta_min 2.65
_cell_volume 2771(7)
_computing_cell_refinement SMART
_computing_data_collection 'SMART (Bruker, 2000)'
_computing_data_reduction 'SAINT (Bruker, 2000)'
_computing_molecular_graphics SHELXTL
_computing_publication_material SHELXTL
_computing_structure_refinement 'SHELXL-97 (Sheldrick, 1997)'
_computing_structure_solution 'SHELXS-97 (Sheldrick, 1990)'
_diffrn_ambient_temperature 293(2)
_diffrn_measured_fraction_theta_full 0.999
_diffrn_measured_fraction_theta_max 0.999
_diffrn_measurement_device_type 'Bruker Smart Apex CCD area detector'
_diffrn_measurement_method 'phi and omega scans'
_diffrn_radiation_monochromator graphite
_diffrn_radiation_source 'fine-focus sealed tube'
_diffrn_radiation_type MoK\a
_diffrn_radiation_wavelength 0.71073
_diffrn_reflns_av_R_equivalents 0.0532
_diffrn_reflns_av_sigmaI/netI 0.0855
_diffrn_reflns_limit_h_max 15
_diffrn_reflns_limit_h_min -15
_diffrn_reflns_limit_k_max 17
_diffrn_reflns_limit_k_min -17
_diffrn_reflns_limit_l_max 18
_diffrn_reflns_limit_l_min -13
_diffrn_reflns_number 7385
_diffrn_reflns_theta_full 26.00
_diffrn_reflns_theta_max 26.00
_diffrn_reflns_theta_min 2.16
_exptl_absorpt_coefficient_mu 4.244
_exptl_absorpt_correction_T_max 0.6084
_exptl_absorpt_correction_T_min 0.4553
_exptl_absorpt_correction_type multi-scan
_exptl_absorpt_process_details 'SADABS, Bruker(2000)'
_exptl_crystal_colour 'red brown''
_exptl_crystal_density_diffrn 2.453
_exptl_crystal_density_method 'not measured'
_exptl_crystal_description block
_exptl_crystal_F_000 1996
_exptl_crystal_size_max 0.22
_exptl_crystal_size_mid 0.15
_exptl_crystal_size_min 0.13
_refine_diff_density_max 1.932
_refine_diff_density_min -1.027
_refine_diff_density_rms 0.160
_refine_ls_extinction_method none
_refine_ls_goodness_of_fit_ref 0.981
_refine_ls_hydrogen_treatment mixed
_refine_ls_matrix_type full
_refine_ls_number_parameters 178
_refine_ls_number_reflns 2721
_refine_ls_number_restraints 0
_refine_ls_restrained_S_all 0.981
_refine_ls_R_factor_all 0.0720
_refine_ls_R_factor_gt 0.0489
_refine_ls_shift/su_max 0.000
_refine_ls_shift/su_mean 0.000
_refine_ls_structure_factor_coef Fsqd
_refine_ls_weighting_details 'calc w=1/[\s^2^(Fo^2^)+(0.0400P)^2^+0.2200P] where P=(Fo^2^+2Fc^2^)/3'
_refine_ls_weighting_scheme calc
_refine_ls_wR_factor_gt 0.0855
_refine_ls_wR_factor_ref 0.0892
_reflns_number_gt 1958
_reflns_number_total 2721
_reflns_threshold_expression >2sigma(I)
_cod_data_source_file ic0621695-file010.cif
_cod_data_source_block 51029bm
_cod_depositor_comments
;
The following automatic conversions were performed:

'_symmetry_cell_setting' value 'Monoclinic' changed to 'monoclinic'
according to
/usr/data/users/saulius/automatic-downloads/retrospective/ACS/lib/dictionaries/cif_core.dic
dictionary named 'cif_core.dic' version 2.4.2 from 2011-04-26.

Automatic conversion script
Id: cif_fix_values 2281 2013-09-26 08:29:07Z andrius 
;
_cod_original_sg_symbol_H-M 'C2/c  '
_cod_database_code 4339541

loop_
_symmetry_equiv_pos_as_xyz
'x, y, z'
'-x, y, -z+1/2'
'x+1/2, y+1/2, z'
'-x+1/2, y+1/2, -z+1/2'
'-x, -y, -z'
'x, -y, z-1/2'
'-x+1/2, -y+1/2, -z'
'x+1/2, -y+1/2, z-1/2'

loop_
_atom_site_label
_atom_site_type_symbol
_atom_site_fract_x
_atom_site_fract_y
_atom_site_fract_z
_atom_site_U_iso_or_equiv
_atom_site_adp_type
_atom_site_occupancy
_atom_site_symmetry_multiplicity
_atom_site_calc_flag
_atom_site_refinement_flags
Ru1 Ru 0.66662(5) 0.21192(4) 0.49806(4) 0.03505(17) Uani 1 1 d .
Ho1 Ho 0.5000 0.50995(3) 0.2500 0.03367(15) Uani 1 2 d S
P1 P 0.80137(15) 0.15455(13) 0.35488(13) 0.0353(5) Uani 1 1 d .
P2 P 0.68513(16) 0.33801(14) 0.34546(13) 0.0351(4) Uani 1 1 d .
O1 O 0.7152(4) 0.1200(3) 0.4132(3) 0.0331(11) Uani 1 1 d .
O2 O 0.8911(4) 0.1992(3) 0.4138(3) 0.0287(10) Uani 1 1 d .
O3 O 0.8476(4) 0.0809(3) 0.3021(3) 0.0346(12) Uani 1 1 d .
O4 O 0.6009(4) 0.2936(3) 0.4019(3) 0.0309(11) Uani 1 1 d .
O5 O 0.7802(4) 0.3757(3) 0.4064(3) 0.0331(11) Uani 1 1 d .
O6 O 0.6381(4) 0.4096(3) 0.2859(3) 0.0337(11) Uani 1 1 d .
O7 O 0.8217(4) 0.2767(3) 0.2295(4) 0.0379(12) Uani 1 1 d .
H7C H 0.8721 0.2968 0.2644 0.046 Uiso 1 1 d R
O8 O 0.5106(4) 0.1334(3) 0.4961(3) 0.0306(11) Uani 1 1 d .
H8B H 0.4600 0.1697 0.5065 0.037 Uiso 1 1 d R
H8C H 0.4977 0.1102 0.4462 0.037 Uiso 1 1 d R
O9 O 0.5687(4) 0.6282(3) 0.3482(3) 0.0313(11) Uani 1 1 d .
H9A H 0.5365 0.6254 0.3943 0.038 Uiso 1 1 d R
H9C H 0.5581 0.6804 0.3250 0.038 Uiso 1 1 d R
O10 O 0.5325(4) 0.4482(4) 0.1110(3) 0.0373(12) Uani 1 1 d .
H10A H 0.4897 0.4036 0.1003 0.045 Uiso 1 1 d R
H10C H 0.5970 0.4299 0.1089 0.045 Uiso 1 1 d R
O11 O 0.0187(4) 0.4996(3) 0.1244(3) 0.0358(12) Uani 1 1 d .
H11D H 0.0862 0.4934 0.1219 0.043 Uiso 1 1 d R
H11B H -0.0020 0.4668 0.1651 0.043 Uiso 1 1 d R
O12 O 0.6956(4) 0.5420(3) 0.4994(4) 0.0425(14) Uani 1 1 d .
H12D H 0.6732 0.5302 0.4475 0.051 Uiso 1 1 d R
H12A H 0.7605 0.5247 0.5084 0.051 Uiso 1 1 d R
O13 O 0.8423(4) 0.4590(3) 0.2187(3) 0.0322(11) Uani 1 1 d .
H13D H 0.7782 0.4576 0.1955 0.039 Uiso 1 1 d R
H13B H 0.8587 0.5137 0.2330 0.039 Uiso 1 1 d R
O14 O 0.8093(4) 0.3072(3) 0.0424(3) 0.0339(12) Uani 1 1 d .
H14D H 0.7523 0.3345 0.0547 0.041 Uiso 1 1 d R
H14C H 0.8330 0.2746 0.0849 0.041 Uiso 1 1 d R
C1 C 0.7381(5) 0.2412(5) 0.2837(5) 0.0306(15) Uani 1 1 d .
C2 C 0.6513(7) 0.2022(5) 0.2210(5) 0.0383(18) Uani 1 1 d .
H2A H 0.6813 0.1527 0.1866 0.057 Uiso 1 1 calc R
H2B H 0.6230 0.2513 0.1819 0.057 Uiso 1 1 calc R
H2C H 0.5934 0.1772 0.2536 0.057 Uiso 1 1 calc R

loop_
_atom_site_aniso_label
_atom_site_aniso_U_11
_atom_site_aniso_U_22
_atom_site_aniso_U_33
_atom_site_aniso_U_23
_atom_site_aniso_U_13
_atom_site_aniso_U_12
Ru1 0.0378(3) 0.0340(3) 0.0350(3) 0.0012(3) 0.0141(3) 0.0003(3)
Ho1 0.0334(3) 0.0290(3) 0.0402(3) 0.000 0.0139(2) 0.000
P1 0.0365(10) 0.0337(10) 0.0375(11) 0.0090(9) 0.0146(9) 0.0086(8)
P2 0.0408(11) 0.0340(10) 0.0323(11) 0.0019(9) 0.0144(8) 0.0054(8)
O1 0.029(2) 0.036(3) 0.037(3) -0.009(2) 0.016(2) 0.009(2)
O2 0.032(2) 0.028(2) 0.027(3) -0.008(2) 0.0136(19) 0.001(2)
O3 0.037(3) 0.031(3) 0.038(3) 0.000(2) 0.016(2) 0.011(2)
O4 0.030(2) 0.029(2) 0.035(3) 0.016(2) 0.016(2) 0.0051(19)
O5 0.035(3) 0.031(3) 0.035(3) 0.011(2) 0.016(2) 0.009(2)
O6 0.041(3) 0.029(2) 0.033(3) 0.002(2) 0.017(2) -0.021(2)
O7 0.035(3) 0.037(3) 0.043(3) -0.011(2) 0.015(2) -0.011(2)
O8 0.029(2) 0.030(3) 0.034(3) -0.008(2) 0.014(2) -0.006(2)
O9 0.033(3) 0.030(3) 0.033(3) -0.004(2) 0.015(2) -0.007(2)
O10 0.036(3) 0.041(3) 0.036(3) 0.005(2) 0.014(2) -0.001(2)
O11 0.036(3) 0.033(3) 0.041(3) 0.020(2) 0.019(2) 0.015(2)
O12 0.038(3) 0.039(3) 0.054(4) 0.005(3) 0.022(3) 0.017(2)
O13 0.032(3) 0.036(3) 0.031(3) -0.009(2) 0.020(2) -0.011(2)
O14 0.035(3) 0.031(3) 0.035(3) 0.017(2) 0.003(2) 0.017(2)
C1 0.034(4) 0.030(4) 0.030(4) 0.002(3) 0.013(3) 0.001(3)
C2 0.058(5) 0.029(4) 0.030(4) 0.013(3) 0.014(4) -0.004(3)

loop_
_atom_type_symbol
_atom_type_description
_atom_type_scat_dispersion_real
_atom_type_scat_dispersion_imag
_atom_type_scat_source
C C 0.0033 0.0016 'International Tables Vol C Tables 4.2.6.8 and 6.1.1.4'
H H 0.0000 0.0000 'International Tables Vol C Tables 4.2.6.8 and 6.1.1.4'
O O 0.0106 0.0060 'International Tables Vol C Tables 4.2.6.8 and 6.1.1.4'
P P 0.1023 0.0942 'International Tables Vol C Tables 4.2.6.8 and 6.1.1.4'
Ru Ru -1.2594 0.8363 'International Tables Vol C Tables 4.2.6.8 and 6.1.1.4'
Ho Ho -0.2175 4.6783 'International Tables Vol C Tables 4.2.6.8 and 6.1.1.4'

loop_
_geom_angle_atom_site_label_1
_geom_angle_atom_site_label_2
_geom_angle_atom_site_label_3
_geom_angle
_geom_angle_site_symmetry_1
_geom_angle_site_symmetry_3
O1 Ru1 O5 87.7(2) . 7_656
O1 Ru1 O4 92.1(2) . .
O5 Ru1 O4 174.97(19) 7_656 .
O1 Ru1 O2 176.41(19) . 7_656
O5 Ru1 O2 91.4(2) 7_656 7_656
O4 Ru1 O2 88.6(2) . 7_656
O1 Ru1 O8 87.7(2) . .
O5 Ru1 O8 86.2(2) 7_656 .
O4 Ru1 O8 88.8(2) . .
O2 Ru1 O8 88.79(19) 7_656 .
O1 Ru1 Ru1 90.98(16) . 7_656
O5 Ru1 Ru1 91.73(16) 7_656 7_656
O4 Ru1 Ru1 93.30(15) . 7_656
O2 Ru1 Ru1 92.51(15) 7_656 7_656
O8 Ru1 Ru1 177.57(13) . 7_656
O6 Ho1 O6 101.5(2) 2_655 .
O6 Ho1 O3 143.86(17) 2_655 4_655
O6 Ho1 O3 75.15(19) . 4_655
O6 Ho1 O3 75.15(19) 2_655 3_455
O6 Ho1 O3 143.86(17) . 3_455
O3 Ho1 O3 128.4(3) 4_655 3_455
O6 Ho1 O10 73.77(17) 2_655 .
O6 Ho1 O10 78.73(18) . .
O3 Ho1 O10 70.27(18) 4_655 .
O3 Ho1 O10 131.63(18) 3_455 .
O6 Ho1 O10 78.73(18) 2_655 2_655
O6 Ho1 O10 73.77(17) . 2_655
O3 Ho1 O10 131.63(18) 4_655 2_655
O3 Ho1 O10 70.27(18) 3_455 2_655
O10 Ho1 O10 135.9(3) . 2_655
O6 Ho1 O9 146.29(15) 2_655 .
O6 Ho1 O9 94.00(19) . .
O3 Ho1 O9 69.07(17) 4_655 .
O3 Ho1 O9 74.74(18) 3_455 .
O10 Ho1 O9 139.20(16) . .
O10 Ho1 O9 77.14(19) 2_655 .
O6 Ho1 O9 94.00(18) 2_655 2_655
O6 Ho1 O9 146.29(15) . 2_655
O3 Ho1 O9 74.74(18) 4_655 2_655
O3 Ho1 O9 69.07(17) 3_455 2_655
O10 Ho1 O9 77.14(19) . 2_655
O10 Ho1 O9 139.20(16) 2_655 2_655
O9 Ho1 O9 89.2(3) . 2_655
O3 P1 O2 109.2(3) . .
O3 P1 O1 113.9(3) . .
O2 P1 O1 107.8(3) . .
O3 P1 C1 109.6(3) . .
O2 P1 C1 109.7(3) . .
O1 P1 C1 106.6(3) . .
O6 P2 O4 112.5(3) . .
O6 P2 O5 112.4(3) . .
O4 P2 O5 109.1(3) . .
O6 P2 C1 110.7(3) . .
O4 P2 C1 105.0(3) . .
O5 P2 C1 106.8(3) . .
P1 O1 Ru1 115.3(3) . .
P1 O2 Ru1 112.4(3) . 7_656
P1 O3 Ho1 149.0(3) . 3_545
P2 O4 Ru1 113.3(3) . .
P2 O5 Ru1 114.6(3) . 7_656
P2 O6 Ho1 148.5(3) . .
C1 O7 H7C 106.6 . .
Ru1 O8 H8B 110.0 . .
Ru1 O8 H8C 108.8 . .
H8B O8 H8C 108.9 . .
Ho1 O9 H9A 109.0 . .
Ho1 O9 H9C 109.4 . .
H9A O9 H9C 109.3 . .
Ho1 O10 H10A 108.3 . .
Ho1 O10 H10C 112.0 . .
H10A O10 H10C 110.1 . .
H11D O11 H11B 109.5 . .
H12D O12 H12A 110.0 . .
H13D O13 H13B 109.7 . .
H14D O14 H14C 109.8 . .
O7 C1 C2 105.9(6) . .
O7 C1 P1 106.6(5) . .
C2 C1 P1 113.1(5) . .
O7 C1 P2 108.9(5) . .
C2 C1 P2 110.2(5) . .
P1 C1 P2 111.7(4) . .
C1 C2 H2A 109.5 . .
C1 C2 H2B 109.5 . .
H2A C2 H2B 109.5 . .
C1 C2 H2C 109.5 . .
H2A C2 H2C 109.5 . .
H2B C2 H2C 109.5 . .

loop_
_geom_bond_atom_site_label_1
_geom_bond_atom_site_label_2
_geom_bond_distance
_geom_bond_site_symmetry_2
Ru1 O1 1.989(5) .
Ru1 O5 2.017(5) 7_656
Ru1 O4 2.021(5) .
Ru1 O2 2.037(5) 7_656
Ru1 O8 2.254(5) .
Ru1 Ru1 2.353(3) 7_656
Ho1 O6 2.291(6) 2_655
Ho1 O6 2.291(6) .
Ho1 O3 2.353(5) 4_655
Ho1 O3 2.353(5) 3_455
Ho1 O10 2.379(6) .
Ho1 O10 2.379(6) 2_655
Ho1 O9 2.398(5) .
Ho1 O9 2.398(5) 2_655
P1 O3 1.481(5) .
P1 O2 1.532(6) .
P1 O1 1.534(5) .
P1 C1 1.808(8) .
P2 O6 1.475(6) .
P2 O4 1.550(5) .
P2 O5 1.557(6) .
P2 C1 1.841(7) .
O2 Ru1 2.037(5) 7_656
O3 Ho1 2.353(5) 3_545
O5 Ru1 2.017(5) 7_656
O7 C1 1.474(8) .
O7 H7C 0.8489 .
O8 H8B 0.8455 .
O8 H8C 0.8422 .
O9 H9A 0.8416 .
O9 H9C 0.8405 .
O10 H10A 0.8450 .
O10 H10C 0.8500 .
O11 H11D 0.8510 .
O11 H11B 0.8407 .
O12 H12D 0.8438 .
O12 H12A 0.8511 .
O13 H13D 0.8521 .
O13 H13B 0.8407 .
O14 H14D 0.8472 .
O14 H14C 0.8432 .
C1 C2 1.507(11) .
C2 H2A 0.9800 .
C2 H2B 0.9800 .
C2 H2C 0.9800 .

loop_
_geom_hbond_atom_site_label_D
_geom_hbond_atom_site_label_H
_geom_hbond_atom_site_label_A
_geom_hbond_distance_DH
_geom_hbond_distance_HA
_geom_hbond_distance_DA
_geom_hbond_angle_DHA
_geom_hbond_site_symmetry_A
O12 H12D O9 0.84 2.40 2.991(8) 127.7 .
O13 H13D O6 0.85 2.41 2.910(7) 117.7 .
O14 H14C O7 0.84 2.24 2.907(9) 136.0 .
O8 H8B O14 0.85 2.03 2.798(7) 151.0 8_456
O8 H8C O11 0.84 1.93 2.685(7) 147.9 4_545
O9 H9A O2 0.84 2.15 2.706(7) 123.7 3_455
O9 H9C O7 0.84 2.25 2.853(7) 128.5 4_655
O13 H13D O3 0.85 2.38 2.953(8) 125.2 4_655
O10 H10A O4 0.84 1.95 2.785(7) 169.1 2_655
O11 H11D O5 0.85 2.44 3.149(7) 140.7 2_655
O10 H10C O12 0.85 2.20 2.762(7) 123.9 6_565
O14 H14D O12 0.85 2.08 2.658(8) 125.0 6_565
O11 H11B O13 0.84 2.17 2.788(7) 130.2 1_455
O12 H12A O1 0.85 2.42 2.883(8) 114.7 7_656
